data_1553684
loop_
_publ_author_name
'Yoshida, Takuya'
'Shinokubo, Hiroshi'

_publ_section_title
;
 Direct amination of the antiaromatic NiII norcorrole
;
_journal_issue 9
_journal_name_full 'Materials Chemistry Frontiers'
_journal_page_first 1853
_journal_paper_doi 10.1039/C7QM00176B
_journal_volume 1
_journal_year 2017
_chemical_formula_sum 'C22 H24 N3 Ni0.5'
_chemical_formula_weight 359.80
_space_group_crystal_system triclinic
_space_group_IT_number 2
_space_group_name_Hall '-P 1'
_space_group_name_H-M_alt 'P -1'
_atom_sites_solution_hydrogens mixed
_audit_creation_method SHELXL-2014
_audit_update_record
;
2017-04-21 deposited with the CCDC.
2017-05-10 downloaded from the CCDC.
;
_cell_angle_alpha 95.006(6)
_cell_angle_beta 94.479(7)
_cell_angle_gamma 113.925(7)
_cell_formula_units_Z 2
_cell_length_a 8.3884(8)
_cell_length_b 8.4668(5)
_cell_length_c 14.2802(12)
_cell_measurement_reflns_used 3253
_cell_measurement_temperature 93(2)
_cell_measurement_theta_max 27.9650
_cell_measurement_theta_min 2.6690
_cell_volume 916.34(14)
_computing_cell_refinement 'CrysAlisPro 1.171.38.41 (Rigaku OD, 2015)'
_computing_data_reduction 'CrysAlisPro 1.171.38.41 (Rigaku OD, 2015)'
_computing_structure_refinement 'SHELXL-2014 (Sheldrick, 2014)'
_diffrn_ambient_temperature 93(2)
_diffrn_detector_area_resol_mean 10.4167
_diffrn_measured_fraction_theta_full 0.961
_diffrn_measured_fraction_theta_max 0.753
_diffrn_measurement_device_type 'Bruker D8 QUEST'
_diffrn_measurement_method '\f and \w scans'
_diffrn_radiation_type MoK\a
_diffrn_radiation_wavelength 0.71073
_diffrn_reflns_av_R_equivalents 0.0308
_diffrn_reflns_av_unetI/netI 0.0404
_diffrn_reflns_Laue_measured_fraction_full 0.961
_diffrn_reflns_Laue_measured_fraction_max 0.753
_diffrn_reflns_limit_h_max 10
_diffrn_reflns_limit_h_min -11
_diffrn_reflns_limit_k_max 10
_diffrn_reflns_limit_k_min -11
_diffrn_reflns_limit_l_max 16
_diffrn_reflns_limit_l_min -18
_diffrn_reflns_number 7180
_diffrn_reflns_point_group_measured_fraction_full 0.961
_diffrn_reflns_point_group_measured_fraction_max 0.753
_diffrn_reflns_theta_full 25.242
_diffrn_reflns_theta_max 28.712
_diffrn_reflns_theta_min 2.654
_exptl_absorpt_coefficient_mu 0.570
_exptl_absorpt_correction_T_max 1.00000
_exptl_absorpt_correction_T_min 0.47279
_exptl_absorpt_correction_type multi-scan
_exptl_absorpt_process_details
;
CrysAlisPro 1.171.38.41 (Rigaku Oxford Diffraction, 2015)
Empirical absorption correction using spherical harmonics,
 implemented in SCALE3 ABSPACK scaling algorithm.
;
_exptl_crystal_colour brown
_exptl_crystal_density_diffrn 1.304
_exptl_crystal_density_method 'not measured'
_exptl_crystal_description needle
_exptl_crystal_F_000 382
_exptl_crystal_size_max 0.390
_exptl_crystal_size_mid 0.060
_exptl_crystal_size_min 0.020
_refine_diff_density_max 1.058
_refine_diff_density_min -0.759
_refine_diff_density_rms 0.076
_refine_ls_extinction_coef 0.013(3)
_refine_ls_extinction_expression Fc^*^=kFc[1+0.001xFc^2^\l^3^/sin(2\q)]^-1/4^
_refine_ls_extinction_method SHELXL
_refine_ls_goodness_of_fit_ref 1.058
_refine_ls_hydrogen_treatment mixed
_refine_ls_matrix_type full
_refine_ls_number_parameters 269
_refine_ls_number_reflns 3586
_refine_ls_number_restraints 0
_refine_ls_restrained_S_all 1.058
_refine_ls_R_factor_all 0.0521
_refine_ls_R_factor_gt 0.0460
_refine_ls_shift/su_max 0.000
_refine_ls_shift/su_mean 0.000
_refine_ls_structure_factor_coef Fsqd
_refine_ls_weighting_details 'w=1/[\s^2^(Fo^2^)+(0.0656P)^2^+0.5646P] where P=(Fo^2^+2Fc^2^)/3'
_refine_ls_weighting_scheme calc
_refine_ls_wR_factor_gt 0.1147
_refine_ls_wR_factor_ref 0.1197
_reflns_Friedel_coverage 0.000
_reflns_number_gt 3245
_reflns_number_total 3586
_reflns_threshold_expression 'I > 2\s(I)'
_cod_data_source_file c7qm00176b2.cif
_cod_data_source_block shino151110yt_a
_cod_original_formula_sum 'C22 H24 N3 Ni0.50'
_cod_database_code 1553684
_shelx_space_group_comment
;
The symmetry employed for this shelxl refinement is uniquely defined
by the following loop, which should always be used as a source of
symmetry information in preference to the above space-group names.
They are only intended as comments.
;
_shelx_estimated_absorpt_t_min 0.808
_shelx_estimated_absorpt_t_max 0.989
_shelxl_version_number 2014-3

loop_
_space_group_symop_operation_xyz
'x, y, z'
'-x, -y, -z'

loop_
_atom_site_label
_atom_site_type_symbol
_atom_site_fract_x
_atom_site_fract_y
_atom_site_fract_z
_atom_site_U_iso_or_equiv
_atom_site_adp_type
_atom_site_occupancy
_atom_site_site_symmetry_order
_atom_site_calc_flag
_atom_site_refinement_flags_posn
_atom_site_refinement_flags_adp
_atom_site_refinement_flags_occupancy
C1 C 0.8438(3) 1.1684(3) 0.48563(15) 0.0162(4) Uani 1 1 d . . .
C2 C 0.9849(3) 1.1647(3) 0.43854(16) 0.0163(4) Uani 1 1 d . . .
H1 H 1.104(3) 1.253(3) 0.4480(15) 0.013(6) Uiso 1 1 d . . .
C3 C 0.9150(3) 1.0102(3) 0.37460(15) 0.0164(4) Uani 1 1 d . . .
C4 C 0.7240(3) 0.9190(3) 0.38210(15) 0.0170(4) Uani 1 1 d . . .
C5 C 0.5903(3) 0.7660(3) 0.33679(15) 0.0163(4) Uani 1 1 d . . .
C6 C 0.4075(3) 0.7067(3) 0.35852(15) 0.0166(4) Uani 1 1 d . . .
C7 C 0.2478(3) 0.5631(3) 0.32055(16) 0.0178(5) Uani 1 1 d . . .
H2 H 0.230(3) 0.474(3) 0.2669(17) 0.019(6) Uiso 1 1 d . . .
C8 C 0.1136(3) 0.5741(3) 0.37070(16) 0.0178(5) Uani 1 1 d . . .
H3 H -0.011(4) 0.491(4) 0.3618(18) 0.025(7) Uiso 1 1 d . . .
C9 C 0.1926(3) 0.7244(3) 0.43878(15) 0.0166(4) Uani 1 1 d . . .
C10 C 0.6266(3) 0.6508(3) 0.26406(15) 0.0161(4) Uani 1 1 d . . .
C11 C 0.6417(3) 0.4996(3) 0.28940(16) 0.0182(5) Uani 1 1 d . . .
C12 C 0.6817(3) 0.3973(3) 0.22123(17) 0.0206(5) Uani 1 1 d . . .
H4 H 0.6937 0.2962 0.2381 0.025 Uiso 1 1 calc R U .
C13 C 0.7045(3) 0.4378(3) 0.12984(17) 0.0234(5) Uani 1 1 d . . .
C14 C 0.6838(3) 0.5847(3) 0.10555(16) 0.0220(5) Uani 1 1 d . . .
H5 H 0.6956 0.6122 0.0427 0.026 Uiso 1 1 calc R U .
C15 C 0.6462(3) 0.6923(3) 0.17134(16) 0.0182(5) Uani 1 1 d . . .
C16 C 0.6189(3) 0.4485(3) 0.38776(16) 0.0222(5) Uani 1 1 d . . .
H6 H 0.6113 0.3299 0.3880 0.033 Uiso 1 1 calc R U .
H7 H 0.5109 0.4528 0.4069 0.033 Uiso 1 1 calc R U .
H8 H 0.7198 0.5295 0.4323 0.033 Uiso 1 1 calc R U .
C17 C 0.7530(4) 0.3267(4) 0.05833(19) 0.0359(6) Uani 1 1 d . . .
H9 H 0.8722 0.3383 0.0780 0.054 Uiso 1 1 calc R U .
H10 H 0.7483 0.3657 -0.0041 0.054 Uiso 1 1 calc R U .
H11 H 0.6699 0.2045 0.0548 0.054 Uiso 1 1 calc R U .
C18 C 0.6307(3) 0.8542(3) 0.14224(17) 0.0249(5) Uani 1 1 d . . .
H12 H 0.5206 0.8559 0.1595 0.037 Uiso 1 1 calc R U .
H13 H 0.6314 0.8529 0.0736 0.037 Uiso 1 1 calc R U .
H14 H 0.7302 0.9582 0.1748 0.037 Uiso 1 1 calc R U .
C19 C 1.1918(3) 1.0559(3) 0.31143(17) 0.0187(5) Uani 1 1 d . . .
H15 H 1.261(4) 1.056(3) 0.3696(18) 0.022(6) Uiso 1 1 d . . .
H16 H 1.204(3) 1.174(3) 0.3069(16) 0.017(6) Uiso 1 1 d . . .
C20 C 1.2536(3) 0.9831(3) 0.22793(18) 0.0235(5) Uani 1 1 d . . .
H17 H 1.240(3) 0.865(4) 0.2385(17) 0.023(6) Uiso 1 1 d . . .
H18 H 1.372(4) 1.053(4) 0.2318(19) 0.034(8) Uiso 1 1 d . . .
C21 C 1.1602(3) 0.9810(3) 0.13149(17) 0.0272(5) Uani 1 1 d . . .
H19 H 1.2162 0.9417 0.0815 0.033 Uiso 1 1 calc R U .
H20 H 1.0364 0.8949 0.1264 0.033 Uiso 1 1 calc R U .
C22 C 1.1631(4) 1.1568(3) 0.11338(18) 0.0314(6) Uani 1 1 d . . .
H21 H 1.0930 1.1891 0.1567 0.047 Uiso 1 1 calc R U .
H22 H 1.1134 1.1489 0.0478 0.047 Uiso 1 1 calc R U .
H23 H 1.2845 1.2455 0.1240 0.047 Uiso 1 1 calc R U .
N1 N 0.6952(2) 1.0270(2) 0.45057(13) 0.0185(4) Uani 1 1 d . . .
N2 N 0.3681(2) 0.7986(2) 0.42823(13) 0.0163(4) Uani 1 1 d . . .
N3 N 1.0047(2) 0.9559(2) 0.31478(13) 0.0179(4) Uani 1 1 d . . .
H24 H 0.954(4) 0.853(4) 0.2859(19) 0.027(7) Uiso 1 1 d . . .
Ni1 Ni 0.5000 1.0000 0.5000 0.01620(15) Uani 1 2 d S . P

loop_
_atom_site_aniso_label
_atom_site_aniso_U_11
_atom_site_aniso_U_22
_atom_site_aniso_U_33
_atom_site_aniso_U_23
_atom_site_aniso_U_13
_atom_site_aniso_U_12
C1 0.0098(11) 0.0107(10) 0.0230(11) 0.0048(8) 0.0011(8) -0.0012(9)
C2 0.0074(11) 0.0097(10) 0.0265(11) 0.0047(8) 0.0044(8) -0.0028(9)
C3 0.0110(11) 0.0121(10) 0.0239(11) 0.0064(8) 0.0049(8) 0.0014(9)
C4 0.0111(11) 0.0118(10) 0.0234(11) 0.0043(9) 0.0037(8) -0.0005(9)
C5 0.0129(11) 0.0126(10) 0.0204(11) 0.0037(8) 0.0029(8) 0.0016(9)
C6 0.0138(11) 0.0101(10) 0.0215(11) 0.0021(8) 0.0019(8) 0.0006(9)
C7 0.0123(11) 0.0094(10) 0.0265(12) 0.0000(9) 0.0022(9) -0.0005(9)
C8 0.0111(12) 0.0088(10) 0.0282(12) 0.0029(9) 0.0016(9) -0.0013(10)
C9 0.0091(11) 0.0124(10) 0.0236(11) 0.0046(8) 0.0030(8) -0.0008(9)
C10 0.0069(10) 0.0105(10) 0.0249(11) 0.0009(8) 0.0031(8) -0.0026(9)
C11 0.0079(11) 0.0110(10) 0.0280(12) 0.0021(9) -0.0002(9) -0.0034(9)
C12 0.0111(11) 0.0107(10) 0.0344(13) -0.0012(9) 0.0002(9) 0.0002(9)
C13 0.0134(12) 0.0166(11) 0.0327(13) -0.0041(10) 0.0026(9) 0.0002(10)
C14 0.0145(12) 0.0203(12) 0.0246(12) 0.0028(9) 0.0054(9) 0.0000(10)
C15 0.0100(11) 0.0129(10) 0.0262(12) 0.0025(9) 0.0022(9) -0.0008(9)
C16 0.0186(12) 0.0157(11) 0.0296(12) 0.0042(9) 0.0021(10) 0.0045(10)
C17 0.0370(17) 0.0300(14) 0.0402(15) -0.0045(12) 0.0081(12) 0.0147(14)
C18 0.0270(14) 0.0204(12) 0.0269(12) 0.0067(10) 0.0053(10) 0.0082(11)
C19 0.0087(11) 0.0149(11) 0.0280(12) 0.0063(9) 0.0050(9) -0.0008(9)
C20 0.0142(13) 0.0150(11) 0.0389(14) 0.0052(10) 0.0107(10) 0.0021(11)
C21 0.0228(13) 0.0188(12) 0.0312(13) 0.0021(10) 0.0123(10) -0.0015(11)
C22 0.0300(15) 0.0257(13) 0.0298(13) 0.0079(11) 0.0028(11) 0.0021(12)
N1 0.0118(10) 0.0116(9) 0.0245(10) -0.0003(7) 0.0033(7) -0.0024(8)
N2 0.0100(9) 0.0106(9) 0.0231(9) 0.0013(7) 0.0037(7) -0.0011(8)
N3 0.0100(10) 0.0106(9) 0.0272(10) 0.0017(8) 0.0047(8) -0.0020(8)
Ni1 0.0077(2) 0.0087(2) 0.0249(2) -0.00045(15) 0.00421(15) -0.00393(17)

loop_
_atom_type_symbol
_atom_type_description
_atom_type_scat_dispersion_real
_atom_type_scat_dispersion_imag
_atom_type_scat_source
C C 0.0033 0.0016 'International Tables Vol C Tables 4.2.6.8 and 6.1.1.4'
H H 0.0000 0.0000 'International Tables Vol C Tables 4.2.6.8 and 6.1.1.4'
N N 0.0061 0.0033 'International Tables Vol C Tables 4.2.6.8 and 6.1.1.4'
Ni Ni 0.3393 1.1124 'International Tables Vol C Tables 4.2.6.8 and 6.1.1.4'

loop_
_geom_angle_atom_site_label_1
_geom_angle_atom_site_label_2
_geom_angle_atom_site_label_3
_geom_angle
_geom_angle_site_symmetry_1
_geom_angle_site_symmetry_3
N1 C1 C2 109.36(19) . .
N1 C1 C9 110.21(18) . 2_676
C2 C1 C9 140.4(2) . 2_676
C3 C2 C1 106.22(19) . .
C3 C2 H1 127.4(13) . .
C1 C2 H1 126.4(13) . .
N3 C3 C2 125.9(2) . .
N3 C3 C4 125.7(2) . .
C2 C3 C4 108.38(18) . .
N1 C4 C5 122.3(2) . .
N1 C4 C3 103.68(18) . .
C5 C4 C3 134.1(2) . .
C4 C5 C6 122.32(19) . .
C4 C5 C10 120.9(2) . .
C6 C5 C10 116.81(19) . .
N2 C6 C7 106.67(19) . .
N2 C6 C5 119.78(19) . .
C7 C6 C5 133.5(2) . .
C8 C7 C6 107.72(19) . .
C8 C7 H2 125.0(15) . .
C6 C7 H2 127.2(15) . .
C7 C8 C9 107.0(2) . .
C7 C8 H3 126.7(15) . .
C9 C8 H3 126.2(15) . .
N2 C9 C8 106.75(19) . .
N2 C9 C1 109.57(18) . 2_676
C8 C9 C1 143.7(2) . 2_676
C15 C10 C11 120.02(19) . .
C15 C10 C5 120.57(18) . .
C11 C10 C5 119.41(19) . .
C12 C11 C10 118.4(2) . .
C12 C11 C16 119.76(19) . .
C10 C11 C16 121.85(19) . .
C13 C12 C11 122.4(2) . .
C13 C12 H4 118.8 . .
C11 C12 H4 118.8 . .
C12 C13 C14 118.2(2) . .
C12 C13 C17 121.1(2) . .
C14 C13 C17 120.7(2) . .
C13 C14 C15 121.5(2) . .
C13 C14 H5 119.2 . .
C15 C14 H5 119.2 . .
C14 C15 C10 119.39(19) . .
C14 C15 C18 119.5(2) . .
C10 C15 C18 121.08(19) . .
C11 C16 H6 109.5 . .
C11 C16 H7 109.5 . .
H6 C16 H7 109.5 . .
C11 C16 H8 109.5 . .
H6 C16 H8 109.5 . .
H7 C16 H8 109.5 . .
C13 C17 H9 109.5 . .
C13 C17 H10 109.5 . .
H9 C17 H10 109.5 . .
C13 C17 H11 109.5 . .
H9 C17 H11 109.5 . .
H10 C17 H11 109.5 . .
C15 C18 H12 109.5 . .
C15 C18 H13 109.5 . .
H12 C18 H13 109.5 . .
C15 C18 H14 109.5 . .
H12 C18 H14 109.5 . .
H13 C18 H14 109.5 . .
N3 C19 C20 111.1(2) . .
N3 C19 H15 111.2(16) . .
C20 C19 H15 108.7(14) . .
N3 C19 H16 104.5(15) . .
C20 C19 H16 112.3(14) . .
H15 C19 H16 109(2) . .
C19 C20 C21 114.55(19) . .
C19 C20 H17 107.3(15) . .
C21 C20 H17 111.1(15) . .
C19 C20 H18 105.1(18) . .
C21 C20 H18 110.4(17) . .
H17 C20 H18 108(2) . .
C22 C21 C20 114.1(2) . .
C22 C21 H19 108.7 . .
C20 C21 H19 108.7 . .
C22 C21 H20 108.7 . .
C20 C21 H20 108.7 . .
H19 C21 H20 107.6 . .
C21 C22 H21 109.5 . .
C21 C22 H22 109.5 . .
H21 C22 H22 109.5 . .
C21 C22 H23 109.5 . .
H21 C22 H23 109.5 . .
H22 C22 H23 109.5 . .
C1 N1 C4 112.35(18) . .
C1 N1 Ni1 117.91(15) . .
C4 N1 Ni1 129.67(15) . .
C6 N2 C9 111.81(18) . .
C6 N2 Ni1 131.10(15) . .
C9 N2 Ni1 116.94(15) . .
C3 N3 C19 121.8(2) . .
C3 N3 H24 118(2) . .
C19 N3 H24 120(2) . .
N1 Ni1 N1 180.0 2_676 .
N1 Ni1 N2 85.30(8) 2_676 .
N1 Ni1 N2 94.70(8) . .
N1 Ni1 N2 94.70(8) 2_676 2_676
N1 Ni1 N2 85.30(8) . 2_676
N2 Ni1 N2 180.00(12) . 2_676

loop_
_geom_bond_atom_site_label_1
_geom_bond_atom_site_label_2
_geom_bond_distance
_geom_bond_site_symmetry_2
C1 N1 1.351(3) .
C1 C2 1.416(3) .
C1 C9 1.479(3) 2_676
C2 C3 1.405(3) .
C2 H1 0.96(3) .
C3 N3 1.349(3) .
C3 C4 1.488(3) .
C4 N1 1.382(3) .
C4 C5 1.385(3) .
C5 C6 1.475(3) .
C5 C10 1.496(3) .
C6 N2 1.353(3) .
C6 C7 1.420(3) .
C7 C8 1.410(3) .
C7 H2 0.99(2) .
C8 C9 1.415(3) .
C8 H3 0.99(3) .
C9 N2 1.373(3) .
C9 C1 1.479(3) 2_676
C10 C15 1.404(3) .
C10 C11 1.411(3) .
C11 C12 1.397(3) .
C11 C16 1.509(3) .
C12 C13 1.386(3) .
C12 H4 0.9500 .
C13 C14 1.392(3) .
C13 C17 1.517(3) .
C14 C15 1.393(3) .
C14 H5 0.9500 .
C15 C18 1.518(3) .
C16 H6 0.9800 .
C16 H7 0.9800 .
C16 H8 0.9800 .
C17 H9 0.9800 .
C17 H10 0.9800 .
C17 H11 0.9800 .
C18 H12 0.9800 .
C18 H13 0.9800 .
C18 H14 0.9800 .
C19 N3 1.457(3) .
C19 C20 1.516(3) .
C19 H15 0.98(3) .
C19 H16 0.97(2) .
C20 C21 1.525(4) .
C20 H17 0.99(3) .
C20 H18 0.92(3) .
C21 C22 1.524(3) .
C21 H19 0.9900 .
C21 H20 0.9900 .
C22 H21 0.9800 .
C22 H22 0.9800 .
C22 H23 0.9800 .
N1 Ni1 1.7709(18) .
N2 Ni1 1.7804(18) .
N3 H24 0.85(3) .
Ni1 N1 1.7708(19) 2_676
Ni1 N2 1.7804(18) 2_676

loop_
_geom_torsion_atom_site_label_1
_geom_torsion_atom_site_label_2
_geom_torsion_atom_site_label_3
_geom_torsion_atom_site_label_4
_geom_torsion
_geom_torsion_site_symmetry_1
_geom_torsion_site_symmetry_4
N1 C1 C2 C3 -1.7(2) . .
C9 C1 C2 C3 177.3(2) 2_676 .
C1 C2 C3 N3 179.5(2) . .
C1 C2 C3 C4 1.1(2) . .
N3 C3 C4 N1 -178.53(19) . .
C2 C3 C4 N1 -0.2(2) . .
N3 C3 C4 C5 0.7(4) . .
C2 C3 C4 C5 179.1(2) . .
N1 C4 C5 C6 -0.3(3) . .
C3 C4 C5 C6 -179.4(2) . .
N1 C4 C5 C10 -179.06(18) . .
C3 C4 C5 C10 1.8(4) . .
C4 C5 C6 N2 -3.4(3) . .
C10 C5 C6 N2 175.43(18) . .
C4 C5 C6 C7 176.6(2) . .
C10 C5 C6 C7 -4.5(3) . .
N2 C6 C7 C8 -0.1(2) . .
C5 C6 C7 C8 179.8(2) . .
C6 C7 C8 C9 0.0(2) . .
C7 C8 C9 N2 0.1(2) . .
C7 C8 C9 C1 178.1(3) . 2_676
C4 C5 C10 C15 -78.7(3) . .
C6 C5 C10 C15 102.4(2) . .
C4 C5 C10 C11 101.1(2) . .
C6 C5 C10 C11 -77.8(3) . .
C15 C10 C11 C12 2.0(3) . .
C5 C10 C11 C12 -177.81(19) . .
C15 C10 C11 C16 -179.1(2) . .
C5 C10 C11 C16 1.1(3) . .
C10 C11 C12 C13 -0.9(3) . .
C16 C11 C12 C13 -179.8(2) . .
C11 C12 C13 C14 -1.0(3) . .
C11 C12 C13 C17 178.2(2) . .
C12 C13 C14 C15 1.9(3) . .
C17 C13 C14 C15 -177.4(2) . .
C13 C14 C15 C10 -0.8(3) . .
C13 C14 C15 C18 178.0(2) . .
C11 C10 C15 C14 -1.2(3) . .
C5 C10 C15 C14 178.6(2) . .
C11 C10 C15 C18 -180.0(2) . .
C5 C10 C15 C18 -0.2(3) . .
N3 C19 C20 C21 59.2(3) . .
C19 C20 C21 C22 53.4(3) . .
C2 C1 N1 C4 1.7(2) . .
C9 C1 N1 C4 -177.64(16) 2_676 .
C2 C1 N1 Ni1 178.85(14) . .
C9 C1 N1 Ni1 -0.5(2) 2_676 .
C5 C4 N1 C1 179.69(19) . .
C3 C4 N1 C1 -1.0(2) . .
C5 C4 N1 Ni1 3.0(3) . .
C3 C4 N1 Ni1 -177.66(15) . .
C7 C6 N2 C9 0.2(2) . .
C5 C6 N2 C9 -179.80(18) . .
C7 C6 N2 Ni1 -175.25(15) . .
C5 C6 N2 Ni1 4.8(3) . .
C8 C9 N2 C6 -0.1(2) . .
C1 C9 N2 C6 -178.89(16) 2_676 .
C8 C9 N2 Ni1 175.98(13) . .
C1 C9 N2 Ni1 -2.8(2) 2_676 .
C2 C3 N3 C19 0.8(3) . .
C4 C3 N3 C19 178.93(19) . .
C20 C19 N3 C3 -170.58(19) . .
C1 N1 Ni1 N2 -178.33(16) . .
C4 N1 Ni1 N2 -1.8(2) . .
C1 N1 Ni1 N2 1.67(16) . 2_676
C4 N1 Ni1 N2 178.2(2) . 2_676
C6 N2 Ni1 N1 177.8(2) . 2_676
C9 N2 Ni1 N1 2.55(15) . 2_676
C6 N2 Ni1 N1 -2.2(2) . .
C9 N2 Ni1 N1 -177.45(15) . .
